data_2021595
loop_
_publ_author_name
'Bai, Yuting'
'Han, Meirong'
'Wu, Enxi'
'Feng, Sisi'
'Zhu, Miaoli'

_publ_section_title
;
 Cadmium(II) three-dimensional coordination polymers constructed from
 1,3,5-tris(4-carboxyphenoxy)benzene: synthesis, crystal structure,
 fluorescence and I~2~ sorption characterization
;
_journal_coeditor_code YF3170
_journal_issue 5
_journal_name_full 'Acta Crystallographica Section C'
_journal_page_first 575
_journal_page_last 583
_journal_paper_doi 10.1107/S2053229619004960
_journal_volume 75
_journal_year 2019
_chemical_formula_iupac '[Cd2 (C27 H15 O9) (C12 H10 N4) (C H O2) (H2 O)], 2H2 O'
_chemical_formula_moiety 'C40 H28 Cd2 N4 O12 [+ 2(H2 O)]'
_chemical_formula_sum 'C40 H32 Cd2 N4 O14'
_chemical_formula_weight 1017.49
_chemical_name_systematic
;Poly[[aqua{\m~6~-4,4',4''-[benzene-1,3,5-triyltris(oxy)]tribenzoato}(\m-formato)[\m-1,1'-(1,4-phenylene)bis(1<i>H</i>-imidazole)]dicadmium(II)]
dihydrate]
;
_space_group_crystal_system monoclinic
_space_group_IT_number 15
_space_group_name_Hall '-C 2yc'
_space_group_name_H-M_alt 'C 1 2/c 1'
_symmetry_space_group_name_Hall '-C 2yc'
_symmetry_space_group_name_H-M 'C 1 2/c 1'
_atom_sites_solution_hydrogens mixed
_audit_creation_method SHELXL-2018/3
_cell_angle_alpha 90
_cell_angle_beta 107.14(3)
_cell_angle_gamma 90
_cell_formula_units_Z 8
_cell_length_a 25.853(5)
_cell_length_b 18.594(4)
_cell_length_c 17.168(3)
_cell_measurement_reflns_used 12453
_cell_measurement_temperature 100(2)
_cell_measurement_theta_max 30.215
_cell_measurement_theta_min 1.621
_cell_volume 7886(3)
_computing_cell_refinement
;
SAINT (Bruker, 2010)
;
_computing_data_collection
;
HKL2000 (Otwinowski & Minor, 1997)
;
_computing_data_reduction
;
HKL2000 (Otwinowski & Minor, 1997)
;
_computing_molecular_graphics
;
SHELXTL (Sheldrick, 2015) and
DIAMOND (Brandenburg & Putz, 2005)
;
_computing_publication_material
;
SHELXTL (Bruker, 2010)
;
_computing_structure_refinement
;
SHELXL2018 (Sheldrick, 2015)
;
_computing_structure_solution
;
SHELXS97 (Sheldrick, 2008)
;
_diffrn_ambient_temperature 100(2)
_diffrn_measured_fraction_theta_full 0.996
_diffrn_measured_fraction_theta_max 0.984
_diffrn_measurement_device_type mar555
_diffrn_measurement_method '\f and \w scans'
_diffrn_radiation_type synchrotron
_diffrn_radiation_wavelength 0.710
_diffrn_reflns_av_R_equivalents 0.0176
_diffrn_reflns_av_unetI/netI 0.0248
_diffrn_reflns_limit_h_max 37
_diffrn_reflns_limit_h_min -20
_diffrn_reflns_limit_k_max 27
_diffrn_reflns_limit_k_min -21
_diffrn_reflns_limit_l_max 23
_diffrn_reflns_limit_l_min -24
_diffrn_reflns_number 22765
_diffrn_reflns_theta_full 25.214
_diffrn_reflns_theta_max 31.264
_diffrn_reflns_theta_min 1.647
_exptl_absorpt_coefficient_mu 1.135
_exptl_absorpt_correction_T_max 0.903
_exptl_absorpt_correction_T_min 0.798
_exptl_absorpt_correction_type multi-scan
_exptl_absorpt_process_details
;
(SADABS; Bruker, 2010)
;
_exptl_crystal_colour colorless
_exptl_crystal_density_diffrn 1.714
_exptl_crystal_description rod
_exptl_crystal_F_000 4064
_exptl_crystal_size_max 0.200
_exptl_crystal_size_mid 0.150
_exptl_crystal_size_min 0.100
_refine_diff_density_max 1.302
_refine_diff_density_min -1.489
_refine_ls_extinction_coef 0.00144(8)
_refine_ls_extinction_expression Fc^*^=kFc[1+0.001xFc^2^\l^3^/sin(2\q)]^-1/4^
_refine_ls_extinction_method
;
SHELXL2018 (Sheldrick, 2015)
;
_refine_ls_goodness_of_fit_ref 1.108
_refine_ls_hydrogen_treatment constr
_refine_ls_matrix_type full
_refine_ls_number_parameters 582
_refine_ls_number_reflns 12696
_refine_ls_number_restraints 2
_refine_ls_restrained_S_all 1.110
_refine_ls_R_factor_all 0.0458
_refine_ls_R_factor_gt 0.0389
_refine_ls_shift/su_max 0.002
_refine_ls_shift/su_mean 0.000
_refine_ls_structure_factor_coef Fsqd
_refine_ls_weighting_details 'w=1/[\s^2^(Fo^2^)+(0.0724P)^2^+4.0749P] where P=(Fo^2^+2Fc^2^)/3'
_refine_ls_weighting_scheme calc
_refine_ls_wR_factor_gt 0.1159
_refine_ls_wR_factor_ref 0.1206
_reflns_number_gt 10410
_reflns_number_total 12696
_reflns_threshold_expression 'I > 2\s(I)'
_cod_data_source_file yf3170sup1.cif
_cod_data_source_block II
_cod_depositor_comments 'Adding full bibliography for 2021594--2021595.cif.'
_cod_database_code 2021595
_cod_database_fobs_code 2021595
_shelx_space_group_comment
;
The symmetry employed for this shelxl refinement is uniquely defined
by the following loop, which should always be used as a source of
symmetry information in preference to the above space-group names.
They are only intended as comments.
;
_shelx_estimated_absorpt_t_min 0.805
_shelx_estimated_absorpt_t_max 0.895

loop_
_space_group_symop_operation_xyz
'x, y, z'
'-x, y, -z+1/2'
'x+1/2, y+1/2, z'
'-x+1/2, y+1/2, -z+1/2'
'-x, -y, -z'
'x, -y, z-1/2'
'-x+1/2, -y+1/2, -z'
'x+1/2, -y+1/2, z-1/2'

loop_
_atom_site_type_symbol
_atom_site_label
_atom_site_fract_x
_atom_site_fract_y
_atom_site_fract_z
_atom_site_U_iso_or_equiv
_atom_site_adp_type
_atom_site_calc_flag
_atom_site_occupancy
_atom_site_disorder_assembly
_atom_site_disorder_group
Cd Cd1 0.14986(2) -0.00197(2) 0.18270(2) 0.02183(6) Uani d 1 . .
Cd Cd2 0.10434(2) 0.00253(2) -0.03435(2) 0.02405(6) Uani d 1 . .
O O1 0.09676(9) 0.07064(10) 0.07637(11) 0.0609(6) Uani d 1 . .
O O2 0.08892(9) 0.13373(10) -0.03343(13) 0.0555(5) Uani d 1 . .
O O3 0.04470(7) 0.37145(8) 0.20920(9) 0.0345(3) Uani d 1 . .
O O4 0.12894(7) 0.58596(9) 0.16510(13) 0.0549(5) Uani d 1 . .
O O5A -0.0599(2) 0.5499(8) 0.0357(5) 0.038(2) Uani d 0.55(4) A 1
O O5 -0.0587(3) 0.5788(15) 0.065(2) 0.067(7) Uani d 0.45(4) A 2
O O6 -0.30714(6) 0.51129(9) -0.01274(9) 0.0313(3) Uani d 1 . .
O O7 -0.28159(6) 0.50929(8) 0.12384(9) 0.0299(3) Uani d 1 . .
O O8 0.11134(8) 0.87436(9) -0.04156(12) 0.0485(4) Uani d 1 . .
O O9 0.10932(7) 0.91892(9) 0.07571(11) 0.0415(4) Uani d 1 . .
O O10 0.01000(19) 0.0088(5) -0.0766(3) 0.0314(13) Uani d 0.51(2) B 1
H H10A -0.014808 -0.008856 -0.062185 0.047 Uiso d 0.51(2) B 1
H H10B -0.003671 0.035604 -0.115013 0.047 Uiso d 0.51(2) B 1
O O11 0.06937(12) 0.0100(2) 0.20462(19) 0.0353(8) Uani d 0.536(5) C 1
C C40 0.06772(16) 0.0080(2) 0.2763(2) 0.0273(8) Uani d 0.536(5) C 1
H H40A 0.034659 0.021377 0.285921 0.033 Uiso calc 0.536(5) C 1
O O10A 0.01482(18) -0.0295(10) -0.0699(3) 0.053(3) Uani d 0.49(2) B 2
H H10C -0.006834 -0.029368 -0.115854 0.080 Uiso d 0.49(2) B 2
H H10D -0.002602 -0.039851 -0.038469 0.080 Uiso d 0.49(2) B 2
O O11A 0.07253(12) -0.0483(2) 0.21047(18) 0.0343(10) Uani d 0.464(5) C 2
C C40A 0.07083(15) -0.0375(3) 0.2810(2) 0.0270(10) Uani d 0.464(5) C 2
H H40B 0.039134 -0.053088 0.293315 0.032 Uiso calc 0.464(5) C 2
O O12 0.10484(7) -0.00952(9) 0.33484(10) 0.0340(3) Uani d 1 . .
N N1 0.20586(6) -0.08168(9) 0.26823(10) 0.0267(3) Uani d 1 . .
N N2 0.24120(6) -0.15923(8) 0.36617(9) 0.0251(3) Uani d 1 . .
N N3 0.18782(7) 0.09755(9) 0.25454(9) 0.0259(3) Uani d 1 . .
N N4 0.22143(6) 0.17823(8) 0.34992(9) 0.0247(3) Uani d 1 . .
C C1 0.08852(9) 0.12987(12) 0.03881(16) 0.0408(5) Uani d 1 . .
C C2 0.07688(8) 0.19432(11) 0.08324(14) 0.0355(4) Uani d 1 . .
C C3 0.06949(8) 0.26110(11) 0.04575(14) 0.0331(4) Uani d 1 . .
H H3 0.071681 0.265613 -0.008304 0.040 Uiso calc 1 . .
C C4 0.07274(10) 0.18874(12) 0.16181(14) 0.0408(5) Uani d 1 . .
H H4 0.077236 0.143075 0.187766 0.049 Uiso calc 1 . .
C C5 0.06223(9) 0.24797(12) 0.20304(14) 0.0372(4) Uani d 1 . .
H H5 0.059724 0.243288 0.256911 0.045 Uiso calc 1 . .
C C6 0.05889(9) 0.32162(11) 0.08617(13) 0.0316(4) Uani d 1 . .
H H6 0.054124 0.367250 0.060133 0.038 Uiso calc 1 . .
C C7 0.05536(8) 0.31469(10) 0.16469(12) 0.0290(4) Uani d 1 . .
C C8 0.04008(8) 0.43930(10) 0.17379(11) 0.0272(3) Uani d 1 . .
C C9 -0.01055(9) 0.46453(14) 0.13105(14) 0.0403(5) Uani d 1 . .
H H9 -0.042198 0.436366 0.124604 0.048 Uiso calc 1 . .
C C10 0.08614(8) 0.47977(12) 0.18519(13) 0.0303(4) Uani d 1 . .
H H10 0.120423 0.461233 0.215387 0.036 Uiso calc 1 . .
C C11 0.08168(8) 0.54791(11) 0.15192(12) 0.0296(4) Uani d 1 . .
C C12 0.03203(8) 0.57574(11) 0.10808(12) 0.0302(4) Uani d 1 . .
H H12 0.029018 0.622802 0.085628 0.036 Uiso calc 1 . .
C C13 -0.01300(8) 0.53275(16) 0.09808(15) 0.0434(6) Uani d 1 . .
C C14 -0.11037(9) 0.54496(16) 0.05336(19) 0.0567(8) Uani d 1 . .
C C15 -0.12241(9) 0.55213(18) 0.12582(17) 0.0600(9) Uani d 1 . .
H H15 -0.094744 0.563803 0.174383 0.072 Uiso calc 1 . .
C C16 -0.14920(9) 0.52841(13) -0.01771(17) 0.0438(6) Uani d 1 . .
H H16 -0.140095 0.523879 -0.067200 0.053 Uiso calc 1 . .
C C17 -0.20189(8) 0.51840(11) -0.01642(14) 0.0303(4) Uani d 1 . .
H H17 -0.229232 0.506887 -0.065407 0.036 Uiso calc 1 . .
C C18 -0.17510(9) 0.54224(13) 0.12749(14) 0.0397(5) Uani d 1 . .
H H18 -0.183781 0.547201 0.177274 0.048 Uiso calc 1 . .
C C19 -0.21524(7) 0.52507(10) 0.05634(11) 0.0249(3) Uani d 1 . .
C C20 -0.27255(7) 0.51468(10) 0.05639(11) 0.0221(3) Uani d 1 . .
C C21 0.12462(10) 0.65526(12) 0.13170(17) 0.0459(6) Uani d 1 . .
C C22 0.12780(10) 0.66387(12) 0.05423(18) 0.0453(5) Uani d 1 . .
H H22 0.132655 0.623498 0.023204 0.054 Uiso calc 1 . .
C C23 0.11819(13) 0.71291(15) 0.17875(17) 0.0570(7) Uani d 1 . .
H H23 0.116242 0.705778 0.232604 0.068 Uiso calc 1 . .
C C24 0.11464(13) 0.78159(14) 0.14559(17) 0.0520(7) Uani d 1 . .
H H24 0.110312 0.821838 0.177185 0.062 Uiso calc 1 . .
C C25 0.11734(10) 0.79195(12) 0.06738(15) 0.0383(5) Uani d 1 . .
C C26 0.12377(10) 0.73305(12) 0.02148(16) 0.0411(5) Uani d 1 . .
H H26 0.125448 0.739868 -0.032565 0.049 Uiso calc 1 . .
C C27 0.11283(9) 0.86599(12) 0.03115(16) 0.0375(5) Uani d 1 . .
C C28 0.21728(9) 0.14700(11) 0.22535(12) 0.0318(4) Uani d 1 . .
H H28 0.222136 0.146168 0.172618 0.038 Uiso calc 1 . .
C C29 0.19114(7) 0.11768(10) 0.32945(11) 0.0246(3) Uani d 1 . .
H H29 0.174584 0.093138 0.364391 0.030 Uiso calc 1 . .
C C30 0.23821(9) 0.19690(11) 0.28349(12) 0.0315(4) Uani d 1 . .
H H30 0.260117 0.236888 0.279351 0.038 Uiso calc 1 . .
C C31 0.23523(7) 0.21446(10) 0.42609(11) 0.0247(3) Uani d 1 . .
C C32 0.24280(8) 0.17576(10) 0.49744(11) 0.0269(3) Uani d 1 . .
H H32 0.238068 0.125064 0.495546 0.032 Uiso d 1 . .
C C33 0.24241(8) 0.28874(10) 0.42842(11) 0.0273(4) Uani d 1 . .
H H33 0.237257 0.314940 0.379212 0.033 Uiso d 1 . .
C C34 0.25781(7) -0.09803(10) 0.26756(11) 0.0268(3) Uani d 1 . .
H H34 0.275206 -0.078830 0.230527 0.032 Uiso calc 1 . .
C C35 0.19749(8) -0.11895(11) 0.32859(12) 0.0284(4) Uani d 1 . .
H H35 0.164995 -0.117691 0.343717 0.034 Uiso calc 1 . .
C C36 0.28023(8) -0.14578(10) 0.32794(11) 0.0273(4) Uani d 1 . .
H H36 0.315569 -0.165800 0.341127 0.033 Uiso calc 1 . .
C C38 0.20060(10) -0.24327(14) 0.44010(16) 0.0327(7) Uani d 0.786(5) D 1
H H38 0.166956 -0.238498 0.398879 0.039 Uiso calc 0.786(5) D 1
C C39 0.29508(10) -0.21215(14) 0.49386(16) 0.0311(6) Uani d 0.786(5) D 1
H H39 0.325751 -0.186274 0.489355 0.037 Uiso calc 0.786(5) D 1
C C38A 0.2089(4) -0.1996(5) 0.4772(5) 0.029(2) Uani d 0.214(5) D 2
H H38A 0.180901 -0.164554 0.462414 0.034 Uiso calc 0.214(5) D 2
C C39A 0.2871(4) -0.2545(6) 0.4574(6) 0.030(2) Uani d 0.214(5) D 2
H H39A 0.313228 -0.257105 0.428445 0.036 Uiso calc 0.214(5) D 2
C C37 0.24574(8) -0.20541(10) 0.43426(11) 0.0252(3) Uani d 1 . .

loop_
_atom_site_aniso_label
_atom_site_aniso_U_11
_atom_site_aniso_U_22
_atom_site_aniso_U_33
_atom_site_aniso_U_12
_atom_site_aniso_U_13
_atom_site_aniso_U_23
Cd1 0.02139(9) 0.02533(9) 0.01576(8) 0.00234(4) 0.00082(6) 0.00051(4)
Cd2 0.02151(9) 0.03280(9) 0.01669(9) -0.00159(4) 0.00385(6) -0.00133(4)
O1 0.0840(15) 0.0324(8) 0.0400(9) 0.0253(9) -0.0227(9) -0.0059(7)
O2 0.0777(14) 0.0360(9) 0.0662(13) 0.0090(9) 0.0418(11) -0.0023(8)
O3 0.0494(9) 0.0271(7) 0.0310(7) 0.0000(6) 0.0181(6) 0.0023(5)
O4 0.0350(9) 0.0387(9) 0.0717(13) -0.0143(7) -0.0139(8) 0.0163(8)
O5A 0.0189(13) 0.061(4) 0.036(3) 0.0042(17) 0.0085(13) 0.029(3)
O5 0.023(2) 0.080(9) 0.101(13) 0.011(3) 0.022(4) 0.070(10)
O6 0.0247(7) 0.0480(8) 0.0203(6) -0.0048(6) 0.0051(5) -0.0024(6)
O7 0.0277(7) 0.0415(8) 0.0205(6) -0.0030(5) 0.0072(5) 0.0004(5)
O8 0.0646(12) 0.0315(8) 0.0601(11) -0.0013(7) 0.0350(10) -0.0010(8)
O9 0.0359(8) 0.0297(7) 0.0528(10) -0.0049(6) 0.0035(7) -0.0128(7)
O10 0.0222(15) 0.050(3) 0.0243(16) -0.0017(16) 0.0097(12) 0.0107(16)
O11 0.0237(14) 0.057(2) 0.0234(14) 0.0031(12) 0.0043(11) 0.0050(12)
C40 0.0269(18) 0.033(2) 0.0225(17) 0.0006(14) 0.0087(14) 0.0009(14)
O10A 0.0231(16) 0.104(9) 0.0331(19) 0.001(2) 0.0077(13) 0.022(3)
O11A 0.0240(15) 0.052(2) 0.0230(14) -0.0046(13) 0.0012(11) -0.0033(13)
C40A 0.0174(16) 0.039(3) 0.0207(17) 0.0003(15) -0.0012(13) 0.0026(16)
O12 0.0281(7) 0.0521(9) 0.0207(7) 0.0020(6) 0.0057(6) 0.0006(6)
N1 0.0240(7) 0.0290(8) 0.0233(7) 0.0004(6) 0.0009(6) 0.0023(6)
N2 0.0253(7) 0.0243(7) 0.0213(7) 0.0032(5) -0.0001(5) 0.0018(5)
N3 0.0282(7) 0.0282(7) 0.0198(7) -0.0006(6) 0.0048(6) 0.0009(6)
N4 0.0285(7) 0.0242(7) 0.0196(6) -0.0033(6) 0.0043(5) 0.0016(5)
C1 0.0294(10) 0.0301(10) 0.0529(13) 0.0079(8) -0.0037(9) -0.0050(9)
C2 0.0294(9) 0.0293(9) 0.0427(11) 0.0055(7) 0.0026(8) -0.0005(8)
C3 0.0336(10) 0.0279(9) 0.0391(10) -0.0028(7) 0.0128(8) -0.0023(8)
C4 0.0449(12) 0.0282(10) 0.0402(11) 0.0104(8) -0.0014(9) 0.0051(8)
C5 0.0426(11) 0.0330(10) 0.0316(10) 0.0051(8) 0.0044(8) 0.0078(8)
C6 0.0372(10) 0.0254(9) 0.0342(10) -0.0029(7) 0.0138(8) 0.0008(7)
C7 0.0280(9) 0.0270(9) 0.0314(9) -0.0007(7) 0.0077(7) 0.0010(7)
C8 0.0328(9) 0.0276(8) 0.0219(8) 0.0016(7) 0.0093(7) -0.0004(6)
C9 0.0264(9) 0.0568(14) 0.0347(11) -0.0064(9) 0.0044(8) 0.0213(10)
C10 0.0258(9) 0.0284(9) 0.0330(10) 0.0030(7) 0.0029(7) 0.0031(8)
C11 0.0254(8) 0.0282(9) 0.0305(9) -0.0032(7) 0.0007(7) -0.0025(7)
C12 0.0307(9) 0.0315(9) 0.0294(9) 0.0057(7) 0.0105(7) 0.0067(7)
C13 0.0224(9) 0.0651(16) 0.0424(12) 0.0060(9) 0.0090(8) 0.0329(12)
C14 0.0214(9) 0.0701(17) 0.0783(18) 0.0065(10) 0.0141(11) 0.0562(15)
C15 0.0241(10) 0.089(2) 0.0542(15) -0.0149(11) -0.0084(10) 0.0437(15)
C16 0.0379(11) 0.0382(12) 0.0658(16) 0.0139(9) 0.0317(11) 0.0276(11)
C17 0.0315(9) 0.0242(8) 0.0393(11) 0.0042(7) 0.0171(8) 0.0046(8)
C18 0.0286(10) 0.0490(13) 0.0350(10) -0.0116(9) -0.0007(8) 0.0159(9)
C19 0.0227(8) 0.0222(8) 0.0299(9) 0.0005(6) 0.0077(7) 0.0053(7)
C20 0.0236(8) 0.0219(7) 0.0210(8) -0.0010(6) 0.0067(6) -0.0013(6)
C21 0.0393(12) 0.0323(11) 0.0536(14) -0.0140(9) -0.0058(10) 0.0051(10)
C22 0.0390(12) 0.0277(10) 0.0668(16) -0.0042(8) 0.0120(11) -0.0047(10)
C23 0.077(2) 0.0444(14) 0.0428(13) -0.0286(13) 0.0074(13) -0.0046(11)
C24 0.0697(18) 0.0349(12) 0.0523(15) -0.0205(12) 0.0196(13) -0.0126(11)
C25 0.0379(10) 0.0277(10) 0.0504(13) -0.0093(8) 0.0149(9) -0.0074(9)
C26 0.0435(12) 0.0295(10) 0.0533(14) -0.0061(8) 0.0189(10) -0.0057(9)
C27 0.0315(10) 0.0285(9) 0.0540(13) -0.0063(8) 0.0147(9) -0.0073(9)
C28 0.0439(11) 0.0288(9) 0.0239(8) -0.0047(8) 0.0118(8) 0.0009(7)
C29 0.0256(8) 0.0266(8) 0.0198(7) -0.0037(6) 0.0036(6) -0.0022(6)
C30 0.0425(11) 0.0275(9) 0.0255(8) -0.0063(7) 0.0115(8) 0.0021(7)
C31 0.0262(8) 0.0252(8) 0.0201(7) -0.0032(6) 0.0030(6) 0.0007(6)
C32 0.0331(9) 0.0218(8) 0.0234(8) -0.0042(6) 0.0048(7) 0.0017(6)
C33 0.0349(9) 0.0235(8) 0.0205(8) -0.0036(7) 0.0034(7) 0.0040(6)
C34 0.0268(8) 0.0284(8) 0.0231(8) 0.0031(6) 0.0041(6) -0.0014(6)
C35 0.0232(8) 0.0323(9) 0.0248(8) 0.0029(7) -0.0004(6) 0.0086(7)
C36 0.0264(8) 0.0277(8) 0.0254(8) 0.0048(6) 0.0037(7) -0.0015(7)
C38 0.0271(12) 0.0322(13) 0.0289(12) -0.0001(9) -0.0072(9) 0.0070(10)
C39 0.0259(11) 0.0304(13) 0.0294(12) 0.0003(9) -0.0034(9) 0.0071(10)
C38A 0.025(4) 0.034(5) 0.028(4) 0.013(3) 0.008(3) 0.012(4)
C39A 0.026(4) 0.040(5) 0.028(4) 0.014(4) 0.014(3) 0.013(4)
C37 0.0267(8) 0.0225(8) 0.0209(8) 0.0036(6) -0.0016(6) 0.0005(6)

loop_
_atom_type_symbol
_atom_type_description
_atom_type_scat_dispersion_real
_atom_type_scat_dispersion_imag
_atom_type_scat_source
C C 0.0030 0.0020 'International Tables Vol C Tables 4.2.6.8 and 6.1.1.4'
H H 0.0000 0.0000 'International Tables Vol C Tables 4.2.6.8 and 6.1.1.4'
N N 0.0060 0.0030 'International Tables Vol C Tables 4.2.6.8 and 6.1.1.4'
O O 0.0110 0.0060 'International Tables Vol C Tables 4.2.6.8 and 6.1.1.4'
Cd Cd -0.7860 1.2050 'International Tables Vol C Tables 4.2.6.8 and 6.1.1.4'

loop_
_geom_angle_atom_site_label_1
_geom_angle_atom_site_label_2
_geom_angle_atom_site_label_3
_geom_angle_site_symmetry_1
_geom_angle_site_symmetry_3
_geom_angle
O11 Cd1 N3 . . 95.85(10)
O11 Cd1 N1 . . 113.76(9)
N3 Cd1 N1 . . 95.10(6)
O11 Cd1 O7 . 3_545 160.88(9)
N3 Cd1 O7 . 3_545 84.20(6)
N1 Cd1 O7 . 3_545 85.22(6)
O11 Cd1 O9 . 1_545 88.34(10)
N3 Cd1 O9 . 1_545 162.68(6)
N1 Cd1 O9 . 1_545 98.57(6)
O7 Cd1 O9 3_545 1_545 86.39(6)
N3 Cd1 O11A . . 116.38(10)
N1 Cd1 O11A . . 92.72(10)
O7 Cd1 O11A 3_545 . 159.42(9)
O9 Cd1 O11A 1_545 . 73.65(9)
O11 Cd1 O1 . . 73.41(11)
N3 Cd1 O1 . . 90.78(6)
N1 Cd1 O1 . . 170.10(7)
O7 Cd1 O1 3_545 . 87.47(8)
O9 Cd1 O1 1_545 . 74.28(7)
O11A Cd1 O1 . . 91.79(11)
O6 Cd2 O12 3_545 6 81.59(7)
O6 Cd2 O10A 3_545 . 167.6(4)
O12 Cd2 O10A 6 . 92.93(13)
O6 Cd2 O10 3_545 . 169.3(2)
O12 Cd2 O10 6 . 90.00(13)
O6 Cd2 O1 3_545 . 98.85(7)
O12 Cd2 O1 6 . 143.60(6)
O10A Cd2 O1 . . 92.2(3)
O10 Cd2 O1 . . 83.99(13)
O6 Cd2 O8 3_545 1_545 89.53(6)
O12 Cd2 O8 6 1_545 89.04(6)
O10 Cd2 O8 . 1_545 97.0(2)
O1 Cd2 O8 . 1_545 127.30(7)
O6 Cd2 O9 3_545 1_545 95.85(6)
O12 Cd2 O9 6 1_545 143.16(6)
O10 Cd2 O9 . 1_545 94.8(2)
O1 Cd2 O9 . 1_545 73.23(7)
O8 Cd2 O9 1_545 1_545 54.14(6)
O6 Cd2 O2 3_545 . 94.99(7)
O12 Cd2 O2 6 . 89.87(6)
O10A Cd2 O2 . . 96.1(4)
O10 Cd2 O2 . . 78.3(2)
O1 Cd2 O2 . . 53.74(7)
O8 Cd2 O2 1_545 . 175.14(8)
O9 Cd2 O2 1_545 . 126.88(6)
O6 Cd2 C27 3_545 1_545 92.60(6)
O12 Cd2 C27 6 1_545 115.86(7)
O10 Cd2 C27 . 1_545 97.0(2)
O1 Cd2 C27 . 1_545 100.52(7)
O8 Cd2 C27 1_545 1_545 26.84(7)
O9 Cd2 C27 1_545 1_545 27.30(6)
O2 Cd2 C27 . 1_545 154.00(7)
C1 O1 Cd2 . . 95.69(16)
C1 O1 Cd1 . . 150.11(17)
Cd2 O1 Cd1 . . 98.63(7)
C1 O2 Cd2 . . 89.90(14)
C7 O3 C8 . . 117.26(15)
C11 O4 C21 . . 116.56(17)
C13 O5A C14 . . 117.6(4)
C13 O5 C14 . . 114.8(13)
C20 O6 Cd2 . 3_455 125.00(13)
C20 O7 Cd1 . 3_455 142.60(14)
C27 O8 Cd2 . 1_565 93.03(14)
C27 O9 Cd1 . 1_565 149.96(16)
C27 O9 Cd2 . 1_565 91.40(15)
Cd1 O9 Cd2 1_565 1_565 96.73(6)
Cd2 O10 H10A . . 136.5
Cd2 O10 H10B . . 116.3
H10A O10 H10B . . 107.2
C40 O11 Cd1 . . 118.0(3)
O12 C40 O11 . . 125.3(4)
O12 C40 H40A . . 117.3
O11 C40 H40A . . 117.3
Cd2 O10A H10C . . 127.2
Cd2 O10A H10D . . 126.3
H10C O10A H10D . . 106.3
C40A O11A Cd1 . . 114.5(3)
O12 C40A O11A . . 126.7(4)
O12 C40A H40B . . 116.6
O11A C40A H40B . . 116.6
C40 O12 Cd2 . 6_556 125.1(2)
C35 N1 C34 . . 106.06(16)
C35 N1 Cd1 . . 128.97(13)
C34 N1 Cd1 . . 124.93(13)
C35 N2 C36 . . 107.36(15)
C35 N2 C37 . . 125.47(17)
C36 N2 C37 . . 127.15(16)
C29 N3 C28 . . 106.33(16)
C29 N3 Cd1 . . 130.73(13)
C28 N3 Cd1 . . 122.72(12)
C29 N4 C30 . . 107.03(15)
C29 N4 C31 . . 126.95(16)
C30 N4 C31 . . 125.98(16)
O2 C1 O1 . . 120.6(2)
O2 C1 C2 . . 121.5(2)
O1 C1 C2 . . 117.8(2)
C3 C2 C4 . . 118.6(2)
C3 C2 C1 . . 120.1(2)
C4 C2 C1 . . 121.3(2)
C2 C3 C6 . . 120.9(2)
C2 C3 H3 . . 119.5
C6 C3 H3 . . 119.5
C5 C4 C2 . . 121.5(2)
C5 C4 H4 . . 119.3
C2 C4 H4 . . 119.3
C4 C5 C7 . . 119.1(2)
C4 C5 H5 . . 120.4
C7 C5 H5 . . 120.4
C7 C6 C3 . . 119.34(19)
C7 C6 H6 . . 120.3
C3 C6 H6 . . 120.3
O3 C7 C6 . . 123.40(17)
O3 C7 C5 . . 116.05(18)
C6 C7 C5 . . 120.55(19)
C10 C8 C9 . . 122.42(19)
C10 C8 O3 . . 118.42(18)
C9 C8 O3 . . 119.11(18)
C8 C9 C13 . . 116.82(19)
C8 C9 H9 . . 121.6
C13 C9 H9 . . 121.6
C8 C10 C11 . . 118.74(18)
C8 C10 H10 . . 120.6
C11 C10 H10 . . 120.6
O4 C11 C10 . . 116.32(18)
O4 C11 C12 . . 122.37(19)
C10 C11 C12 . . 121.31(18)
C13 C12 C11 . . 117.66(19)
C13 C12 H12 . . 121.2
C11 C12 H12 . . 121.2
C12 C13 C9 . . 123.03(19)
C12 C13 O5A . . 118.2(4)
C9 C13 O5A . . 116.6(6)
C12 C13 O5 . . 105.7(8)
C9 C13 O5 . . 129.9(4)
C16 C14 C15 . . 121.8(2)
C16 C14 O5A . . 107.6(5)
C15 C14 O5A . . 130.6(4)
C16 C14 O5 . . 129.3(13)
C15 C14 O5 . . 106.1(16)
C14 C15 C18 . . 119.5(2)
C14 C15 H15 . . 120.2
C18 C15 H15 . . 120.2
C14 C16 C17 . . 119.0(2)
C14 C16 H16 . . 120.5
C17 C16 H16 . . 120.5
C16 C17 C19 . . 120.5(2)
C16 C17 H17 . . 119.8
C19 C17 H17 . . 119.8
C15 C18 C19 . . 119.9(2)
C15 C18 H18 . . 120.1
C19 C18 H18 . . 120.1
C18 C19 C17 . . 119.36(19)
C18 C19 C20 . . 120.93(18)
C17 C19 C20 . . 119.71(17)
O7 C20 O6 . . 126.41(18)
O7 C20 C19 . . 117.81(17)
O6 C20 C19 . . 115.77(17)
C22 C21 C23 . . 122.0(2)
C22 C21 O4 . . 119.1(2)
C23 C21 O4 . . 118.9(3)
C21 C22 C26 . . 118.8(2)
C21 C22 H22 . . 120.6
C26 C22 H22 . . 120.6
C21 C23 C24 . . 118.6(3)
C21 C23 H23 . . 120.7
C24 C23 H23 . . 120.7
C25 C24 C23 . . 120.7(2)
C25 C24 H24 . . 119.6
C23 C24 H24 . . 119.6
C24 C25 C26 . . 119.5(2)
C24 C25 C27 . . 120.8(2)
C26 C25 C27 . . 119.8(2)
C25 C26 C22 . . 120.4(2)
C25 C26 H26 . . 119.8
C22 C26 H26 . . 119.8
O8 C27 O9 . . 121.4(2)
O8 C27 C25 . . 120.3(2)
O9 C27 C25 . . 118.3(2)
O8 C27 Cd2 . 1_565 60.13(12)
O9 C27 Cd2 . 1_565 61.30(13)
C25 C27 Cd2 . 1_565 179.54(18)
C30 C28 N3 . . 109.42(17)
C30 C28 H28 . . 125.3
N3 C28 H28 . . 125.3
N3 C29 N4 . . 110.79(16)
N3 C29 H29 . . 124.6
N4 C29 H29 . . 124.6
C28 C30 N4 . . 106.42(17)
C28 C30 H30 . . 126.8
N4 C30 H30 . . 126.8
C32 C31 C33 . . 120.48(16)
C32 C31 N4 . . 120.01(16)
C33 C31 N4 . . 119.48(16)
C31 C32 C33 . 7_556 119.66(16)
C31 C32 H32 . . 120.2
C33 C32 H32 7_556 . 120.2
C32 C33 C31 7_556 . 119.86(16)
C32 C33 H33 7_556 . 120.1
C31 C33 H33 . . 120.0
C36 C34 N1 . . 109.58(17)
C36 C34 H34 . . 125.2
N1 C34 H34 . . 125.2
N1 C35 N2 . . 111.08(18)
N1 C35 H35 . . 124.5
N2 C35 H35 . . 124.5
C34 C36 N2 . . 105.92(16)
C34 C36 H36 . . 127.0
N2 C36 H36 . . 127.0
C39 C38 C37 7_546 . 119.7(2)
C39 C38 H38 7_546 . 120.1
C37 C38 H38 . . 120.1
C38 C39 C37 7_546 . 119.6(2)
C38 C39 H39 7_546 . 120.2
C37 C39 H39 . . 120.2
C37 C38A C39A . 7_546 119.2(7)
C37 C38A H38A . . 120.4
C39A C38A H38A 7_546 . 120.4
C37 C39A C38A . 7_546 120.6(7)
C37 C39A H39A . . 119.7
C38A C39A H39A 7_546 . 119.7
C38A C37 C39A . . 120.2(5)
C39 C37 C38 . . 120.66(19)
C38A C37 N2 . . 119.4(4)
C39A C37 N2 . . 120.4(4)
C39 C37 N2 . . 119.66(19)
C38 C37 N2 . . 119.68(17)

loop_
_geom_bond_atom_site_label_1
_geom_bond_atom_site_label_2
_geom_bond_site_symmetry_2
_geom_bond_distance
Cd1 O11 . 2.232(3)
Cd1 N3 . 2.2793(16)
Cd1 N1 . 2.2796(16)
Cd1 O7 3_545 2.2937(16)
Cd1 O9 1_545 2.3456(17)
Cd1 O11A . 2.351(3)
Cd1 O1 . 2.3585(17)
Cd2 O6 3_545 2.2136(16)
Cd2 O12 6 2.2531(17)
Cd2 O10A . 2.292(5)
Cd2 O10 . 2.334(5)
Cd2 O1 . 2.340(2)
Cd2 O8 1_545 2.3960(18)
Cd2 O9 1_545 2.421(2)
Cd2 O2 . 2.4728(19)
Cd2 C27 1_545 2.759(2)
O1 C1 . 1.262(3)
O2 C1 . 1.245(3)
O3 C7 . 1.378(2)
O3 C8 . 1.390(2)
O4 C11 . 1.372(2)
O4 C21 . 1.401(3)
O5A C13 . 1.398(5)
O5A C14 . 1.427(6)
O5 C13 . 1.434(10)
O5 C14 . 1.435(13)
O6 C20 . 1.260(2)
O7 C20 . 1.251(2)
O8 C27 . 1.247(3)
O9 C27 . 1.266(3)
O10 H10A . 0.8200
O10 H10B . 0.8201
O11 C40 . 1.244(5)
C40 O12 . 1.212(4)
C40 H40A . 0.9500
O10A H10C . 0.8215
O10A H10D . 0.8215
O11A C40A . 1.241(5)
C40A O12 . 1.191(4)
C40A H40B . 0.9500
N1 C35 . 1.316(2)
N1 C34 . 1.380(2)
N2 C35 . 1.351(2)
N2 C36 . 1.379(3)
N2 C37 . 1.427(2)
N3 C29 . 1.318(2)
N3 C28 . 1.379(3)
N4 C29 . 1.357(2)
N4 C30 . 1.379(2)
N4 C31 . 1.420(2)
C1 C2 . 1.498(3)
C2 C3 . 1.386(3)
C2 C4 . 1.388(3)
C3 C6 . 1.391(3)
C3 H3 . 0.9500
C4 C5 . 1.379(3)
C4 H4 . 0.9500
C5 C7 . 1.391(3)
C5 H5 . 0.9500
C6 C7 . 1.384(3)
C6 H6 . 0.9500
C8 C10 . 1.373(3)
C8 C9 . 1.380(3)
C9 C13 . 1.383(4)
C9 H9 . 0.9500
C10 C11 . 1.381(3)
C10 H10 . 0.9500
C11 C12 . 1.383(3)
C12 C13 . 1.381(3)
C12 H12 . 0.9500
C14 C16 . 1.367(4)
C14 C15 . 1.375(4)
C15 C18 . 1.383(3)
C15 H15 . 0.9500
C16 C17 . 1.381(3)
C16 H16 . 0.9500
C17 C19 . 1.396(3)
C17 H17 . 0.9500
C18 C19 . 1.387(3)
C18 H18 . 0.9500
C19 C20 . 1.494(3)
C21 C22 . 1.366(4)
C21 C23 . 1.381(4)
C22 C26 . 1.395(3)
C22 H22 . 0.9500
C23 C24 . 1.390(4)
C23 H23 . 0.9500
C24 C25 . 1.378(4)
C24 H24 . 0.9500
C25 C26 . 1.387(3)
C25 C27 . 1.501(3)
C26 H26 . 0.9500
C28 C30 . 1.353(3)
C28 H28 . 0.9500
C29 H29 . 0.9500
C30 H30 . 0.9500
C31 C32 . 1.384(2)
C31 C33 . 1.393(3)
C32 C33 7_556 1.384(3)
C32 H32 . 0.9499
C33 H33 . 0.9500
C34 C36 . 1.358(3)
C34 H34 . 0.9500
C35 H35 . 0.9500
C36 H36 . 0.9500
C38 C39 7_546 1.382(4)
C38 C37 . 1.392(3)
C38 H38 . 0.9500
C39 C37 . 1.386(3)
C39 H39 . 0.9500
C38A C37 . 1.370(9)
C38A C39A 7_546 1.391(12)
C38A H38A . 0.9500
C39A C37 . 1.373(8)
C39A H39A . 0.9500

loop_
_geom_torsion_atom_site_label_1
_geom_torsion_atom_site_label_2
_geom_torsion_atom_site_label_3
_geom_torsion_atom_site_label_4
_geom_torsion_site_symmetry_1
_geom_torsion_site_symmetry_4
_geom_torsion
Cd1 O11 C40 O12 . . -10.6(6)
Cd1 O11A C40A O12 . . -3.5(7)
O11A C40A O12 Cd2 . 6_556 -172.4(4)
O11 C40 O12 Cd2 . 6_556 173.6(3)
Cd2 O2 C1 O1 . . 2.2(3)
Cd2 O2 C1 C2 . . -176.13(19)
Cd2 O1 C1 O2 . . -2.4(3)
Cd1 O1 C1 O2 . . 116.1(4)
Cd2 O1 C1 C2 . . 176.06(17)
Cd1 O1 C1 C2 . . -65.5(5)
O2 C1 C2 C3 . . -3.9(3)
O1 C1 C2 C3 . . 177.7(2)
O2 C1 C2 C4 . . 175.4(2)
O1 C1 C2 C4 . . -3.0(3)
C4 C2 C3 C6 . . 0.9(3)
C1 C2 C3 C6 . . -179.7(2)
C3 C2 C4 C5 . . -0.9(3)
C1 C2 C4 C5 . . 179.7(2)
C2 C4 C5 C7 . . 0.4(4)
C2 C3 C6 C7 . . -0.4(3)
C8 O3 C7 C6 . . -3.3(3)
C8 O3 C7 C5 . . 177.16(18)
C3 C6 C7 O3 . . -179.59(19)
C3 C6 C7 C5 . . -0.1(3)
C4 C5 C7 O3 . . 179.7(2)
C4 C5 C7 C6 . . 0.1(3)
C7 O3 C8 C10 . . -88.1(2)
C7 O3 C8 C9 . . 94.1(2)
C10 C8 C9 C13 . . 1.4(4)
O3 C8 C9 C13 . . 179.1(2)
C9 C8 C10 C11 . . -0.7(3)
O3 C8 C10 C11 . . -178.40(18)
C21 O4 C11 C10 . . -179.8(2)
C21 O4 C11 C12 . . 0.0(3)
C8 C10 C11 O4 . . -180.0(2)
C8 C10 C11 C12 . . 0.3(3)
O4 C11 C12 C13 . . 179.7(2)
C10 C11 C12 C13 . . -0.5(3)
C11 C12 C13 C9 . . 1.3(4)
C11 C12 C13 O5A . . -161.3(7)
C11 C12 C13 O5 . . 169.1(17)
C8 C9 C13 C12 . . -1.7(4)
C8 C9 C13 O5A . . 161.2(6)
C8 C9 C13 O5 . . -166(2)
C14 O5A C13 C12 . . -138.2(8)
C14 O5A C13 C9 . . 58.0(14)
C14 O5 C13 C12 . . -178(2)
C14 O5 C13 C9 . . -11(4)
C13 O5A C14 C16 . . -150.5(10)
C13 O5A C14 C15 . . 27.6(17)
C13 O5 C14 C16 . . -111.2(17)
C13 O5 C14 C15 . . 88(3)
C16 C14 C15 C18 . . 0.2(4)
O5A C14 C15 C18 . . -177.7(8)
O5 C14 C15 C18 . . 162.9(7)
C15 C14 C16 C17 . . -0.3(4)
O5A C14 C16 C17 . . 178.1(6)
O5 C14 C16 C17 . . -158.6(15)
C14 C16 C17 C19 . . 0.0(3)
C14 C15 C18 C19 . . 0.1(4)
C15 C18 C19 C17 . . -0.4(3)
C15 C18 C19 C20 . . -179.5(2)
C16 C17 C19 C18 . . 0.3(3)
C16 C17 C19 C20 . . 179.46(18)
Cd1 O7 C20 O6 3_455 . -4.4(3)
Cd1 O7 C20 C19 3_455 . 176.63(14)
Cd2 O6 C20 O7 3_455 . 4.7(3)
Cd2 O6 C20 C19 3_455 . -176.28(12)
C18 C19 C20 O7 . . -12.4(3)
C17 C19 C20 O7 . . 168.48(18)
C18 C19 C20 O6 . . 168.50(19)
C17 C19 C20 O6 . . -10.6(3)
C11 O4 C21 C22 . . -89.2(3)
C11 O4 C21 C23 . . 91.9(3)
C23 C21 C22 C26 . . -0.8(4)
O4 C21 C22 C26 . . -179.6(2)
C22 C21 C23 C24 . . 0.3(4)
O4 C21 C23 C24 . . 179.2(2)
C21 C23 C24 C25 . . 0.2(4)
C23 C24 C25 C26 . . -0.1(4)
C23 C24 C25 C27 . . 179.3(2)
C24 C25 C26 C22 . . -0.4(4)
C27 C25 C26 C22 . . -179.7(2)
C21 C22 C26 C25 . . 0.8(4)
Cd2 O8 C27 O9 1_565 . 1.6(2)
Cd2 O8 C27 C25 1_565 . 179.88(18)
Cd1 O9 C27 O8 1_565 . -107.6(4)
Cd2 O9 C27 O8 1_565 . -1.6(2)
Cd1 O9 C27 C25 1_565 . 74.1(4)
Cd2 O9 C27 C25 1_565 . -179.90(18)
Cd1 O9 C27 Cd2 1_565 1_565 -106.0(3)
C24 C25 C27 O8 . . -174.8(2)
C26 C25 C27 O8 . . 4.6(3)
C24 C25 C27 O9 . . 3.6(3)
C26 C25 C27 O9 . . -177.0(2)
C29 N3 C28 C30 . . -0.1(2)
Cd1 N3 C28 C30 . . -175.24(14)
C28 N3 C29 N4 . . 0.2(2)
Cd1 N3 C29 N4 . . 174.80(12)
C30 N4 C29 N3 . . -0.2(2)
C31 N4 C29 N3 . . -178.03(17)
N3 C28 C30 N4 . . -0.1(2)
C29 N4 C30 C28 . . 0.2(2)
C31 N4 C30 C28 . . 178.02(18)
C29 N4 C31 C32 . . 32.7(3)
C30 N4 C31 C32 . . -144.8(2)
C29 N4 C31 C33 . . -148.97(19)
C30 N4 C31 C33 . . 33.6(3)
C33 C31 C32 C33 . 7_556 0.0(3)
N4 C31 C32 C33 . 7_556 178.35(18)
C32 C31 C33 C32 . 7_556 0.0(3)
N4 C31 C33 C32 . 7_556 -178.36(18)
C35 N1 C34 C36 . . 0.3(2)
Cd1 N1 C34 C36 . . 178.17(12)
C34 N1 C35 N2 . . -0.8(2)
Cd1 N1 C35 N2 . . -178.54(12)
C36 N2 C35 N1 . . 1.0(2)
C37 N2 C35 N1 . . 179.48(17)
N1 C34 C36 N2 . . 0.3(2)
C35 N2 C36 C34 . . -0.7(2)
C37 N2 C36 C34 . . -179.21(17)
C39A C38A C37 C39A 7_546 . -2.1(14)
C39A C38A C37 N2 7_546 . 178.9(7)
C38A C39A C37 C38A 7_546 . 2.1(15)
C38A C39A C37 N2 7_546 . -178.9(7)
C38 C39 C37 C38 7_546 . -0.2(4)
C38 C39 C37 N2 7_546 . 179.8(2)
C39 C38 C37 C39 7_546 . 0.2(4)
C39 C38 C37 N2 7_546 . -179.8(2)
C35 N2 C37 C38A . . -14.1(6)
C36 N2 C37 C38A . . 164.1(5)
C35 N2 C37 C39A . . 166.9(6)
C36 N2 C37 C39A . . -14.9(6)
C35 N2 C37 C39 . . -144.2(2)
C36 N2 C37 C39 . . 34.0(3)
C35 N2 C37 C38 . . 35.8(3)
C36 N2 C37 C38 . . -146.0(2)
